data_4330666
loop_
_publ_author_name
'Veronika Hoeke'
'Maik Heidemeier'
'Erich Krickemeyer'
'Anja Stammler'
'Hartmut B\"ogge'
'J\"urgen Schnack'
'Andrei Postnikov'
'Thorsten Glaser'

_publ_contact_author_address
;     Fakult\"at f. Chemie
      Universit\"at Bielefeld
      33501 Bielefeld
      Germany
;
_publ_contact_author_email thorsten.glaser@uni-bielefeld.de
_publ_contact_author_fax '49 521 106 6003'
_publ_contact_author_name 'Prof. Dr. T. Glaser'
_publ_contact_author_phone '49 521 106 6105'
_publ_section_title
;
 Environmental Influence on the Single-Molecule Magnet Behavior of
 [MnIII6CrIII]3+: Molecular Symmetry versus Solid-State Effects
;
_journal_name_full 'Inorganic Chemistry'
_journal_page_first 10929
_journal_page_last 10954
_journal_paper_doi 10.1021/ic301406j
_journal_volume 51
_journal_year 2012
_chemical_formula_moiety 'C150 H192 Cr Mn6 N12 O18 , 3(C3 H5 O3) , 9(C H4 O)'
_chemical_formula_sum 'C168 H267 Cr Mn6 N18 O36'
_chemical_formula_weight 3496.64
_chemical_name_systematic
; 
 ? 
;
_space_group_crystal_system trigonal
_space_group_IT_number 148
_symmetry_space_group_name_Hall '-R 3'
_symmetry_space_group_name_H-M 'R -3 :H'
_atom_sites_solution_hydrogens geom
_atom_sites_solution_primary direct
_atom_sites_solution_secondary difmap
_audit_creation_method SHELXL-97
_cell_angle_alpha 90.00
_cell_angle_beta 90.00
_cell_angle_gamma 120.00
_cell_formula_units_Z 6
_cell_length_a 32.2060(3)
_cell_length_b 32.2060(3)
_cell_length_c 31.7890(3)
_cell_measurement_reflns_used 214602
_cell_measurement_temperature 100(2)
_cell_measurement_theta_max 26.00
_cell_measurement_theta_min 2.91
_cell_volume 28554.9(5)
_computing_cell_refinement 'SCALEPACK (Otwinowski & Minor, 1997)'
_computing_data_collection 'COLLECT (Bruker, 2004)'
_computing_data_reduction 'SCALEPACK and DENZO (Otwinowski & Minor, 1997)'
_computing_molecular_graphics 'DIAMOND 2.1 (Crystal Impact, 2001)'
_computing_publication_material 'SHELXL-97 (Sheldrick, 1997)'
_computing_structure_refinement 'SHELXL-97 (Sheldrick, 1997)'
_computing_structure_solution 'SHELXS-97 (Sheldrick, 1997)'
_diffrn_ambient_temperature 100(2)
_diffrn_measured_fraction_theta_full 0.996
_diffrn_measured_fraction_theta_max 0.996
_diffrn_measurement_device_type 'Nonius KappaCCD'
_diffrn_measurement_method CCD
_diffrn_radiation_monochromator graphite
_diffrn_radiation_source 'fine-focus sealed tube'
_diffrn_radiation_type MoK\a
_diffrn_radiation_wavelength 0.71073
_diffrn_reflns_av_R_equivalents 0.0000
_diffrn_reflns_av_sigmaI/netI 0.0247
_diffrn_reflns_limit_h_max 39
_diffrn_reflns_limit_h_min 0
_diffrn_reflns_limit_k_max 0
_diffrn_reflns_limit_k_min -33
_diffrn_reflns_limit_l_max 39
_diffrn_reflns_limit_l_min -39
_diffrn_reflns_number 382681
_diffrn_reflns_theta_full 26.00
_diffrn_reflns_theta_max 26.00
_diffrn_reflns_theta_min 2.91
_diffrn_standards_decay_% 0
_diffrn_standards_interval_count 0
_diffrn_standards_interval_time 0
_diffrn_standards_number 0
_exptl_absorpt_coefficient_mu 0.511
_exptl_absorpt_correction_T_max 0.9319
_exptl_absorpt_correction_T_min 0.8334
_exptl_absorpt_correction_type multi-scan
_exptl_absorpt_process_details 'SADABS 2.10 (Bruker AXS, 2003)'
_exptl_crystal_colour brown
_exptl_crystal_density_diffrn 1.220
_exptl_crystal_description plates
_exptl_crystal_F_000 11178
_exptl_crystal_size_max 0.37
_exptl_crystal_size_mid 0.29
_exptl_crystal_size_min 0.14
_refine_diff_density_max 0.810
_refine_diff_density_min -0.631
_refine_diff_density_rms 0.073
_refine_ls_extinction_method none
_refine_ls_goodness_of_fit_ref 1.098
_refine_ls_hydrogen_treatment mixed
_refine_ls_matrix_type full
_refine_ls_number_parameters 729
_refine_ls_number_reflns 12425
_refine_ls_number_restraints 21
_refine_ls_restrained_S_all 1.098
_refine_ls_R_factor_all 0.0722
_refine_ls_R_factor_gt 0.0575
_refine_ls_shift/su_max 0.008
_refine_ls_shift/su_mean 0.001
_refine_ls_structure_factor_coef Fsqd
_refine_ls_weighting_details 'calc w=1/[\s^2^(Fo^2^)+(0.0674P)^2^+148.8985P] where P=(Fo^2^+2Fc^2^)/3'
_refine_ls_weighting_scheme calc
_refine_ls_wR_factor_gt 0.1515
_refine_ls_wR_factor_ref 0.1608
_reflns_number_gt 10184
_reflns_number_total 12425
_reflns_threshold_expression >2sigma(I)
_cod_data_source_file ic301406j_si_002_5.cif
_cod_data_source_block gl1777
_cod_original_sg_symbol_H-M 'R -3'
_cod_database_code 4330666

loop_
_symmetry_equiv_pos_as_xyz
'x, y, z'
'-y, x-y, z'
'-x+y, -x, z'
'x+2/3, y+1/3, z+1/3'
'-y+2/3, x-y+1/3, z+1/3'
'-x+y+2/3, -x+1/3, z+1/3'
'x+1/3, y+2/3, z+2/3'
'-y+1/3, x-y+2/3, z+2/3'
'-x+y+1/3, -x+2/3, z+2/3'
'-x, -y, -z'
'y, -x+y, -z'
'x-y, x, -z'
'-x+2/3, -y+1/3, -z+1/3'
'y+2/3, -x+y+1/3, -z+1/3'
'x-y+2/3, x+1/3, -z+1/3'
'-x+1/3, -y+2/3, -z+2/3'
'y+1/3, -x+y+2/3, -z+2/3'
'x-y+1/3, x+2/3, -z+2/3'

loop_
_atom_site_label
_atom_site_type_symbol
_atom_site_fract_x
_atom_site_fract_y
_atom_site_fract_z
_atom_site_U_iso_or_equiv
_atom_site_adp_type
_atom_site_occupancy
_atom_site_symmetry_multiplicity
_atom_site_calc_flag
_atom_site_refinement_flags
_atom_site_disorder_assembly
_atom_site_disorder_group
Mn1 Mn -0.044169(16) -0.139080(15) 0.888818(14) 0.02370(12) Uani 1 1 d . . .
Cr1 Cr 0.0000 0.0000 1.0000 0.0215(2) Uani 1 6 d S . .
O11 O 0.00051(7) -0.08444(7) 0.85808(6) 0.0238(4) Uani 1 1 d . . .
O12 O 0.00035(8) -0.15744(7) 0.90541(7) 0.0288(5) Uani 1 1 d . . .
N11 N -0.09589(9) -0.12754(9) 0.86957(8) 0.0264(5) Uani 1 1 d . . .
N12 N -0.09852(9) -0.19770(9) 0.91345(9) 0.0300(6) Uani 1 1 d . . .
C1 C -0.00072(10) -0.04433(10) 0.85529(8) 0.0219(6) Uani 1 1 d . . .
C2 C -0.04445(10) -0.04411(10) 0.85396(8) 0.0221(6) Uani 1 1 d . . .
C11 C -0.09045(10) -0.08844(10) 0.85237(9) 0.0236(6) Uani 1 1 d . . .
C12 C -0.13171(11) -0.09050(11) 0.82817(10) 0.0300(7) Uani 1 1 d . . .
H12B H -0.1472 -0.1199 0.8113 0.045 Uiso 1 1 calc R . .
H12A H -0.1197 -0.0626 0.8096 0.045 Uiso 1 1 calc R . .
H12C H -0.1550 -0.0904 0.8479 0.045 Uiso 1 1 calc R . .
C13 C -0.14238(11) -0.17233(11) 0.86936(12) 0.0349(7) Uani 1 1 d . . .
H13A H -0.1449 -0.1913 0.8440 0.042 Uiso 1 1 calc R . .
H13B H -0.1688 -0.1650 0.8686 0.042 Uiso 1 1 calc R . .
C14 C -0.14647(12) -0.20103(12) 0.90885(12) 0.0381(8) Uani 1 1 d . . .
C15 C -0.15459(15) -0.17817(14) 0.94776(14) 0.0506(10) Uani 1 1 d . . .
H15A H -0.1278 -0.1453 0.9509 0.076 Uiso 1 1 calc R . .
H15C H -0.1566 -0.1969 0.9727 0.076 Uiso 1 1 calc R . .
H15B H -0.1845 -0.1776 0.9446 0.076 Uiso 1 1 calc R . .
C16 C -0.18766(13) -0.25273(13) 0.90287(17) 0.0565(12) Uani 1 1 d . . .
H16A H -0.1790 -0.2685 0.8810 0.085 Uiso 1 1 calc R . .
H16B H -0.2167 -0.2524 0.8944 0.085 Uiso 1 1 calc R . .
H16C H -0.1936 -0.2703 0.9294 0.085 Uiso 1 1 calc R . .
C17 C -0.09414(12) -0.22938(11) 0.93456(11) 0.0342(7) Uani 1 1 d . . .
H17 H -0.1229 -0.2556 0.9452 0.041 Uiso 1 1 calc R . .
C41 C -0.01952(11) -0.05996(11) 0.96379(9) 0.0271(6) Uani 1 1 d . . .
N41 N -0.03078(10) -0.09422(10) 0.94442(8) 0.0324(6) Uani 1 1 d . . .
C101 C -0.00497(12) -0.19343(11) 0.92924(9) 0.0286(6) Uani 1 1 d . . .
C102 C -0.05068(12) -0.22957(11) 0.94380(10) 0.0314(7) Uani 1 1 d . . .
C103 C -0.05466(13) -0.26804(12) 0.96826(11) 0.0354(7) Uani 1 1 d . . .
H10 H -0.0855 -0.2919 0.9775 0.042 Uiso 1 1 calc R . .
C104 C -0.01589(13) -0.27223(12) 0.97906(10) 0.0352(7) Uani 1 1 d . . .
C105 C 0.02909(13) -0.23556(12) 0.96499(11) 0.0378(8) Uani 1 1 d . . .
H10A H 0.0566 -0.2376 0.9724 0.045 Uiso 1 1 calc R . .
C106 C 0.03609(12) -0.19640(11) 0.94088(10) 0.0335(7) Uani 1 1 d . . .
C110 C -0.02143(14) -0.31554(13) 1.00396(12) 0.0427(8) Uani 1 1 d . . .
C111 C 0.02664(17) -0.30802(16) 1.02058(16) 0.0618(12) Uani 1 1 d . . .
H11B H 0.0421 -0.2789 1.0378 0.093 Uiso 1 1 calc R . .
H11A H 0.0475 -0.3047 0.9968 0.093 Uiso 1 1 calc R . .
H11C H 0.0210 -0.3357 1.0377 0.093 Uiso 1 1 calc R . .
C112 C -0.0430(2) -0.35906(15) 0.97470(15) 0.0720(15) Uani 1 1 d . . .
H11D H -0.0200 -0.3542 0.9524 0.108 Uiso 1 1 calc R . .
H11E H -0.0725 -0.3630 0.9621 0.108 Uiso 1 1 calc R . .
H11F H -0.0503 -0.3879 0.9908 0.108 Uiso 1 1 calc R . .
C113 C -0.05374(18) -0.32501(17) 1.04199(14) 0.0620(12) Uani 1 1 d . . .
H11H H -0.0408 -0.2960 1.0594 0.093 Uiso 1 1 calc R . .
H11I H -0.0552 -0.3513 1.0586 0.093 Uiso 1 1 calc R . .
H11G H -0.0860 -0.3337 1.0325 0.093 Uiso 1 1 calc R . .
C120 C 0.08647(13) -0.15805(13) 0.92628(13) 0.0439(9) Uani 1 1 d . . .
C121 C 0.12577(15) -0.16706(16) 0.94304(18) 0.0636(13) Uani 1 1 d . . .
H12F H 0.1242 -0.1687 0.9738 0.095 Uiso 1 1 calc R . .
H12D H 0.1572 -0.1408 0.9342 0.095 Uiso 1 1 calc R . .
H12E H 0.1211 -0.1974 0.9318 0.095 Uiso 1 1 calc R . .
C122 C 0.09874(15) -0.10779(13) 0.94122(15) 0.0530(11) Uani 1 1 d . . .
H12I H 0.0963 -0.1077 0.9719 0.079 Uiso 1 1 calc R . .
H12G H 0.0763 -0.0992 0.9286 0.079 Uiso 1 1 calc R . .
H12H H 0.1315 -0.0844 0.9326 0.079 Uiso 1 1 calc R . .
C123 C 0.08893(15) -0.15801(15) 0.87803(13) 0.0501(10) Uani 1 1 d . . .
H12J H 0.0648 -0.1512 0.8663 0.075 Uiso 1 1 calc R . .
H12L H 0.0826 -0.1895 0.8682 0.075 Uiso 1 1 calc R . .
H12K H 0.1209 -0.1333 0.8688 0.075 Uiso 1 1 calc R . .
O401 O -0.05399(10) -0.18067(9) 0.82766(8) 0.0382(6) Uani 1 1 d . . .
H40G H -0.0775(18) -0.2032(18) 0.8213(16) 0.064(15) Uiso 1 1 d . . .
C401 C -0.01468(15) -0.17921(16) 0.80609(12) 0.0484(9) Uani 1 1 d . . .
H40D H -0.0216 -0.1837 0.7759 0.073 Uiso 1 1 calc R . .
H40F H -0.0095 -0.2049 0.8166 0.073 Uiso 1 1 calc R . .
H40E H 0.0142 -0.1481 0.8109 0.073 Uiso 1 1 calc R . .
Mn2 Mn -0.022378(17) -0.132193(16) 0.613105(15) 0.02724(13) Uani 1 1 d . . .
Cr2 Cr 0.0000 0.0000 0.5000 0.0312(3) Uani 1 6 d S . .
O21 O 0.01464(8) -0.07624(7) 0.64536(6) 0.0274(5) Uani 1 1 d . . .
O22 O 0.02904(8) -0.14193(8) 0.59899(7) 0.0309(5) Uani 1 1 d . . .
N22 N -0.06960(10) -0.19471(10) 0.58859(10) 0.0379(7) Uani 1 1 d . . .
N21 N -0.08065(9) -0.13124(9) 0.63161(9) 0.0310(6) Uani 1 1 d . . .
C3 C 0.00680(11) -0.04019(11) 0.64740(9) 0.0254(6) Uani 1 1 d . . .
C4 C -0.04023(11) -0.04737(11) 0.64852(9) 0.0252(6) Uani 1 1 d . . .
C21 C -0.08226(11) -0.09555(11) 0.64915(9) 0.0276(6) Uani 1 1 d . . .
C22 C -0.12697(11) -0.10490(11) 0.67259(10) 0.0316(7) Uani 1 1 d . . .
H22C H -0.1391 -0.1345 0.6890 0.047 Uiso 1 1 calc R . .
H22A H -0.1515 -0.1083 0.6524 0.047 Uiso 1 1 calc R . .
H22B H -0.1193 -0.0780 0.6916 0.047 Uiso 1 1 calc R . .
C23 C -0.12254(12) -0.18019(12) 0.63227(13) 0.0422(9) Uani 1 1 d . . .
H23A H -0.1525 -0.1786 0.6318 0.051 Uiso 1 1 calc R . .
H23B H -0.1222 -0.1968 0.6584 0.051 Uiso 1 1 calc R . .
C24 C -0.12089(13) -0.20795(14) 0.59406(14) 0.0480(10) Uani 1 1 d . . .
C25 C -0.13585(16) -0.19199(19) 0.55475(15) 0.0659(14) Uani 1 1 d . . .
H25B H -0.1148 -0.1574 0.5508 0.099 Uiso 1 1 calc R . .
H25C H -0.1691 -0.1992 0.5578 0.099 Uiso 1 1 calc R . .
H25A H -0.1333 -0.2091 0.5303 0.099 Uiso 1 1 calc R . .
C26 C -0.15320(15) -0.26167(15) 0.60338(18) 0.0687(15) Uani 1 1 d . . .
H26C H -0.1388 -0.2712 0.6258 0.103 Uiso 1 1 calc R . .
H26A H -0.1565 -0.2802 0.5779 0.103 Uiso 1 1 calc R . .
H26B H -0.1849 -0.2678 0.6123 0.103 Uiso 1 1 calc R . .
C27 C -0.05883(13) -0.22229(13) 0.56745(12) 0.0401(8) Uani 1 1 d . . .
H27 H -0.0849 -0.2509 0.5564 0.048 Uiso 1 1 calc R . .
C43 C -0.00880(12) -0.05664(13) 0.53689(10) 0.0330(7) Uani 1 1 d . . .
N43 N -0.01390(10) -0.08837(11) 0.55738(9) 0.0357(6) Uani 1 1 d . . .
C201 C 0.03043(12) -0.17462(11) 0.57495(10) 0.0296(7) Uani 1 1 d . . .
C202 C -0.01161(12) -0.21429(12) 0.55888(10) 0.0331(7) Uani 1 1 d . . .
C203 C -0.00918(13) -0.24947(12) 0.53425(11) 0.0353(7) Uani 1 1 d . . .
H20 H -0.0380 -0.2758 0.5238 0.042 Uiso 1 1 calc R . .
C204 C 0.03395(13) -0.24654(12) 0.52494(10) 0.0338(7) Uani 1 1 d . . .
C205 C 0.07523(13) -0.20663(12) 0.54101(11) 0.0359(7) Uani 1 1 d . . .
H20A H 0.1053 -0.2040 0.5348 0.043 Uiso 1 1 calc R . .
C206 C 0.07542(12) -0.17075(12) 0.56526(11) 0.0344(7) Uani 1 1 d . . .
C210 C 0.03757(13) -0.28520(12) 0.49940(11) 0.0372(8) Uani 1 1 d . . .
C211 C 0.06969(19) -0.26298(17) 0.46113(16) 0.0683(14) Uani 1 1 d . . .
H21B H 0.0705 -0.2882 0.4446 0.102 Uiso 1 1 calc R . .
H21C H 0.1022 -0.2397 0.4704 0.102 Uiso 1 1 calc R . .
H21A H 0.0570 -0.2467 0.4438 0.102 Uiso 1 1 calc R . .
C212 C 0.0562(2) -0.31021(19) 0.52721(15) 0.0767(17) Uani 1 1 d . . .
H21F H 0.0342 -0.3253 0.5509 0.115 Uiso 1 1 calc R . .
H21E H 0.0880 -0.2868 0.5379 0.115 Uiso 1 1 calc R . .
H21D H 0.0585 -0.3348 0.5109 0.115 Uiso 1 1 calc R . .
C213 C -0.01159(16) -0.32365(16) 0.48243(15) 0.0594(12) Uani 1 1 d . . .
H21I H -0.0334 -0.3396 0.5060 0.089 Uiso 1 1 calc R . .
H21H H -0.0078 -0.3474 0.4661 0.089 Uiso 1 1 calc R . .
H21G H -0.0248 -0.3085 0.4643 0.089 Uiso 1 1 calc R . .
C220 C 0.12212(13) -0.12843(14) 0.58236(13) 0.0440(9) Uani 1 1 d . . .
C221 C 0.12163(17) -0.12982(16) 0.63080(14) 0.0572(11) Uani 1 1 d . . .
H22F H 0.1176 -0.1606 0.6403 0.086 Uiso 1 1 calc R . .
H22D H 0.0950 -0.1262 0.6413 0.086 Uiso 1 1 calc R . .
H22E H 0.1520 -0.1036 0.6416 0.086 Uiso 1 1 calc R . .
C222 C 0.12793(14) -0.08066(13) 0.56692(14) 0.0475(9) Uani 1 1 d . . .
H22I H 0.1561 -0.0541 0.5803 0.071 Uiso 1 1 calc R . .
H22H H 0.0993 -0.0789 0.5743 0.071 Uiso 1 1 calc R . .
H22G H 0.1321 -0.0785 0.5363 0.071 Uiso 1 1 calc R . .
C223 C 0.16619(15) -0.13033(17) 0.5670(2) 0.0730(16) Uani 1 1 d . . .
H22L H 0.1642 -0.1602 0.5766 0.109 Uiso 1 1 calc R . .
H22K H 0.1953 -0.1029 0.5784 0.109 Uiso 1 1 calc R . .
H22J H 0.1673 -0.1291 0.5362 0.109 Uiso 1 1 calc R . .
O402 O -0.0251(2) -0.1712(2) 0.67710(18) 0.0305(15) Uiso 0.50 1 d P A 1
C402 C 0.0049(5) -0.1851(5) 0.6905(4) 0.093(4) Uiso 0.50 1 d P A 1
H40A H 0.0292 -0.1602 0.7086 0.140 Uiso 0.50 1 calc PR A 1
H40B H 0.0206 -0.1904 0.6663 0.140 Uiso 0.50 1 calc PR A 1
H40C H -0.0128 -0.2150 0.7064 0.140 Uiso 0.50 1 calc PR A 1
C42B C -0.0305(4) -0.2146(4) 0.6824(3) 0.065(2) Uiso 0.50 1 d P B 2
H42A H -0.0105 -0.2064 0.7076 0.097 Uiso 0.50 1 calc PR B 2
H42B H -0.0140 -0.2196 0.6587 0.097 Uiso 0.50 1 calc PR B 2
H42C H -0.0611 -0.2440 0.6874 0.097 Uiso 0.50 1 calc PR B 2
O42B O -0.0389(2) -0.1781(2) 0.6731(2) 0.0401(18) Uiso 0.50 1 d P B 2
C20L C -0.2111(2) -0.3041(2) 0.7189(2) 0.100(2) Uani 1 1 d . . .
H20C H -0.1828 -0.3053 0.7095 0.150 Uiso 1 1 calc R . .
H20B H -0.2135 -0.2792 0.7033 0.150 Uiso 1 1 calc R . .
H20D H -0.2399 -0.3353 0.7138 0.150 Uiso 1 1 calc R . .
C21L C -0.20684(17) -0.29279(17) 0.76541(17) 0.0668(13) Uani 1 1 d . . .
H21 H -0.2343 -0.2884 0.7741 0.080 Uiso 1 1 calc R . .
C22L C -0.16036(17) -0.24686(18) 0.77443(16) 0.0638(13) Uani 1 1 d . . .
O21L O -0.20839(12) -0.33066(12) 0.78912(12) 0.0775(10) Uani 1 1 d . . .
H21J H -0.2082 -0.3248 0.8149 0.116 Uiso 1 1 calc R . .
O22L O -0.13131(13) -0.25236(13) 0.79742(14) 0.0874(12) Uani 1 1 d . . .
O23L O -0.15377(11) -0.20792(12) 0.75887(12) 0.0690(9) Uani 1 1 d . . .
O1M O -0.06645(10) -0.14161(10) 0.73215(8) 0.0450(6) Uani 1 1 d D . .
C1M C -0.04106(14) -0.09677(13) 0.75293(11) 0.0418(8) Uani 1 1 d D . .
H1MC H -0.0356 -0.1019 0.7823 0.063 Uiso 1 1 calc R . .
H1MB H -0.0599 -0.0805 0.7519 0.063 Uiso 1 1 calc R . .
H1MA H -0.0102 -0.0769 0.7390 0.063 Uiso 1 1 calc R . .
H1M H -0.091(2) -0.156(2) 0.749(2) 0.12(2) Uiso 1 1 d . . .
O2M O -0.2247(3) -0.1906(2) 0.7679(3) 0.086(2) Uani 0.60 1 d PDU C 1
C2M C -0.2395(6) -0.1961(8) 0.7258(4) 0.189(11) Uani 0.60 1 d PDU C 1
H2MB H -0.2311 -0.1647 0.7140 0.284 Uiso 0.60 1 calc PR C 1
H2MC H -0.2743 -0.2174 0.7243 0.284 Uiso 0.60 1 calc PR C 1
H2MA H -0.2235 -0.2100 0.7097 0.284 Uiso 0.60 1 calc PR C 1
O2MB O -0.2323(18) -0.1997(10) 0.7519(15) 0.30(2) Uiso 0.40 1 d PD D 2
C2MB C -0.2291(5) -0.1548(4) 0.7460(4) 0.058(3) Uiso 0.40 1 d PD D 2
H2MD H -0.2396 -0.1530 0.7175 0.087 Uiso 0.40 1 calc PR D 2
H2ME H -0.1959 -0.1292 0.7500 0.087 Uiso 0.40 1 calc PR D 2
H2MF H -0.2497 -0.1510 0.7665 0.087 Uiso 0.40 1 calc PR D 2
O3M O -0.25839(15) -0.20645(15) 0.84882(18) 0.1115(17) Uani 1 1 d D . .
C3M C -0.3064(2) -0.2192(2) 0.8416(3) 0.104(2) Uani 1 1 d D . .
H3MA H -0.3201 -0.2444 0.8201 0.156 Uiso 1 1 calc R . .
H3MB H -0.3078 -0.1911 0.8319 0.156 Uiso 1 1 calc R . .
H3MC H -0.3246 -0.2311 0.8678 0.156 Uiso 1 1 calc R . .

loop_
_atom_site_aniso_label
_atom_site_aniso_U_11
_atom_site_aniso_U_22
_atom_site_aniso_U_33
_atom_site_aniso_U_23
_atom_site_aniso_U_13
_atom_site_aniso_U_12
Mn1 0.0249(2) 0.0205(2) 0.0250(2) -0.00024(17) 0.00005(17) 0.01081(19)
Cr1 0.0235(3) 0.0235(3) 0.0177(5) 0.000 0.000 0.01174(17)
O11 0.0241(10) 0.0220(10) 0.0252(10) -0.0016(8) -0.0003(8) 0.0115(8)
O12 0.0302(11) 0.0256(11) 0.0313(11) 0.0019(9) -0.0020(9) 0.0145(9)
N11 0.0225(12) 0.0216(12) 0.0319(13) -0.0017(10) 0.0004(10) 0.0086(10)
N12 0.0297(14) 0.0238(13) 0.0369(15) 0.0016(11) 0.0050(11) 0.0135(11)
C1 0.0267(15) 0.0239(14) 0.0165(13) 0.0002(11) -0.0008(11) 0.0136(12)
C2 0.0235(14) 0.0247(14) 0.0182(13) 0.0001(11) -0.0006(11) 0.0121(12)
C11 0.0256(15) 0.0250(15) 0.0212(14) -0.0025(11) -0.0004(11) 0.0134(12)
C12 0.0267(16) 0.0269(16) 0.0351(17) -0.0041(13) -0.0058(13) 0.0124(13)
C13 0.0213(15) 0.0245(16) 0.054(2) -0.0010(14) -0.0027(14) 0.0078(13)
C14 0.0253(16) 0.0258(16) 0.063(2) 0.0100(15) 0.0106(15) 0.0125(14)
C15 0.052(2) 0.047(2) 0.065(3) 0.0225(19) 0.026(2) 0.034(2)
C16 0.0281(18) 0.0299(19) 0.108(4) 0.016(2) 0.004(2) 0.0116(16)
C17 0.0353(18) 0.0258(16) 0.0397(18) 0.0037(14) 0.0105(14) 0.0140(14)
C41 0.0303(16) 0.0299(16) 0.0212(14) 0.0044(13) 0.0023(12) 0.0152(13)
N41 0.0415(16) 0.0296(14) 0.0267(13) -0.0020(11) 0.0010(12) 0.0182(13)
C101 0.0377(17) 0.0238(15) 0.0256(15) -0.0024(12) -0.0024(13) 0.0164(14)
C102 0.0410(18) 0.0268(16) 0.0286(16) 0.0014(13) 0.0037(13) 0.0186(14)
C103 0.0431(19) 0.0282(16) 0.0351(17) 0.0038(14) 0.0053(15) 0.0180(15)
C104 0.047(2) 0.0273(16) 0.0320(17) 0.0006(13) 0.0005(15) 0.0195(15)
C105 0.047(2) 0.0339(18) 0.0403(19) -0.0046(15) -0.0129(16) 0.0259(16)
C106 0.0404(19) 0.0249(16) 0.0353(17) -0.0019(13) -0.0059(14) 0.0165(14)
C110 0.055(2) 0.0324(18) 0.044(2) 0.0049(15) -0.0031(17) 0.0242(17)
C111 0.068(3) 0.047(2) 0.075(3) 0.019(2) -0.004(2) 0.033(2)
C112 0.123(4) 0.034(2) 0.061(3) 0.000(2) -0.020(3) 0.040(3)
C113 0.079(3) 0.065(3) 0.055(3) 0.028(2) 0.010(2) 0.046(3)
C120 0.0376(19) 0.0311(18) 0.060(2) 0.0033(16) -0.0112(17) 0.0150(16)
C121 0.041(2) 0.044(2) 0.102(4) 0.016(2) -0.013(2) 0.0182(19)
C122 0.051(2) 0.0295(19) 0.070(3) -0.0020(18) -0.024(2) 0.0134(17)
C123 0.042(2) 0.045(2) 0.063(3) 0.0087(19) 0.0074(19) 0.0211(18)
O401 0.0391(14) 0.0334(13) 0.0381(13) -0.0109(11) -0.0038(11) 0.0151(12)
C401 0.057(2) 0.058(2) 0.042(2) -0.0126(18) -0.0073(18) 0.037(2)
Mn2 0.0271(2) 0.0256(2) 0.0291(3) -0.00285(18) -0.00019(19) 0.0133(2)
Cr2 0.0373(4) 0.0373(4) 0.0189(6) 0.000 0.000 0.0186(2)
O21 0.0307(11) 0.0247(11) 0.0283(11) -0.0019(8) -0.0026(9) 0.0150(9)
O22 0.0310(11) 0.0298(11) 0.0338(12) -0.0052(9) -0.0018(9) 0.0166(10)
N22 0.0306(15) 0.0334(15) 0.0460(17) -0.0099(13) 0.0013(13) 0.0131(12)
N21 0.0257(13) 0.0269(14) 0.0369(15) -0.0023(11) 0.0026(11) 0.0104(11)
C3 0.0298(16) 0.0279(15) 0.0188(14) 0.0012(11) 0.0007(11) 0.0148(13)
C4 0.0293(15) 0.0276(15) 0.0208(14) -0.0003(11) 0.0007(12) 0.0157(13)
C21 0.0279(15) 0.0312(16) 0.0249(15) 0.0013(12) 0.0005(12) 0.0157(13)
C22 0.0295(16) 0.0292(16) 0.0336(17) 0.0028(13) 0.0051(13) 0.0129(14)
C23 0.0270(17) 0.0300(18) 0.061(2) -0.0085(16) 0.0076(16) 0.0077(14)
C24 0.0342(19) 0.041(2) 0.064(3) -0.0210(18) -0.0013(18) 0.0156(17)
C25 0.048(2) 0.093(4) 0.068(3) -0.039(3) -0.016(2) 0.044(3)
C26 0.036(2) 0.043(2) 0.110(4) -0.029(2) 0.010(2) 0.0061(18)
C27 0.0376(19) 0.0335(18) 0.044(2) -0.0130(15) -0.0028(15) 0.0141(15)
C43 0.0356(18) 0.0405(19) 0.0234(15) -0.0034(14) -0.0006(13) 0.0193(15)
N43 0.0393(16) 0.0422(17) 0.0282(14) -0.0008(13) -0.0003(12) 0.0225(14)
C201 0.0366(17) 0.0279(16) 0.0281(15) 0.0007(12) -0.0018(13) 0.0191(14)
C202 0.0372(18) 0.0320(17) 0.0339(17) -0.0017(13) -0.0009(14) 0.0201(15)
C203 0.0417(19) 0.0299(17) 0.0343(17) -0.0042(14) -0.0044(14) 0.0179(15)
C204 0.0441(19) 0.0356(18) 0.0311(16) -0.0002(14) -0.0003(14) 0.0270(16)
C205 0.0390(18) 0.0378(18) 0.0392(18) -0.0022(15) -0.0027(15) 0.0254(16)
C206 0.0387(18) 0.0356(18) 0.0360(18) -0.0024(14) -0.0057(14) 0.0239(16)
C210 0.049(2) 0.0366(18) 0.0353(18) -0.0060(14) -0.0035(15) 0.0284(17)
C211 0.083(3) 0.053(3) 0.067(3) -0.011(2) 0.022(3) 0.032(3)
C212 0.142(5) 0.073(3) 0.058(3) -0.027(2) -0.038(3) 0.086(4)
C213 0.064(3) 0.056(3) 0.067(3) -0.028(2) -0.010(2) 0.037(2)
C220 0.0329(18) 0.043(2) 0.064(2) -0.0175(18) -0.0100(17) 0.0250(17)
C221 0.064(3) 0.055(2) 0.067(3) -0.024(2) -0.034(2) 0.040(2)
C222 0.0354(19) 0.037(2) 0.066(3) -0.0090(18) 0.0058(18) 0.0153(16)
C223 0.032(2) 0.055(3) 0.132(5) -0.041(3) -0.010(2) 0.022(2)
C20L 0.093(4) 0.084(4) 0.088(4) -0.036(3) -0.032(4) 0.019(3)
C21L 0.047(3) 0.054(3) 0.082(3) -0.019(2) -0.004(2) 0.012(2)
C22L 0.047(3) 0.056(3) 0.071(3) -0.024(2) -0.001(2) 0.013(2)
O21L 0.068(2) 0.053(2) 0.091(3) -0.0227(18) -0.0018(19) 0.0154(17)
O22L 0.062(2) 0.057(2) 0.132(3) -0.039(2) -0.040(2) 0.0214(18)
O23L 0.0463(17) 0.055(2) 0.085(2) -0.0139(17) -0.0005(16) 0.0097(15)
O1M 0.0482(16) 0.0479(15) 0.0396(14) -0.0107(12) -0.0019(12) 0.0245(13)
C1M 0.050(2) 0.042(2) 0.0329(18) -0.0048(15) -0.0039(16) 0.0226(18)
O2M 0.084(5) 0.065(4) 0.109(6) -0.024(4) -0.026(4) 0.036(3)
C2M 0.122(12) 0.25(2) 0.157(16) 0.127(16) 0.011(11) 0.066(13)
O3M 0.075(3) 0.083(3) 0.176(5) -0.017(3) -0.054(3) 0.039(2)
C3M 0.077(4) 0.064(3) 0.171(7) -0.020(4) -0.050(4) 0.035(3)

loop_
_atom_type_symbol
_atom_type_description
_atom_type_scat_dispersion_real
_atom_type_scat_dispersion_imag
_atom_type_scat_source
C C 0.0033 0.0016 'International Tables Vol C Tables 4.2.6.8 and 6.1.1.4'
H H 0.0000 0.0000 'International Tables Vol C Tables 4.2.6.8 and 6.1.1.4'
N N 0.0061 0.0033 'International Tables Vol C Tables 4.2.6.8 and 6.1.1.4'
O O 0.0106 0.0060 'International Tables Vol C Tables 4.2.6.8 and 6.1.1.4'
Mn Mn 0.3368 0.7283 'International Tables Vol C Tables 4.2.6.8 and 6.1.1.4'
Cr Cr 0.3209 0.6236 'International Tables Vol C Tables 4.2.6.8 and 6.1.1.4'

loop_
_geom_angle_atom_site_label_1
_geom_angle_atom_site_label_2
_geom_angle_atom_site_label_3
_geom_angle
_geom_angle_site_symmetry_1
_geom_angle_site_symmetry_3
O12 Mn1 O11 95.30(9) . .
O12 Mn1 N11 173.43(10) . .
O11 Mn1 N11 89.19(9) . .
O12 Mn1 N12 92.22(10) . .
O11 Mn1 N12 170.50(10) . .
N11 Mn1 N12 82.86(11) . .
O12 Mn1 N41 92.96(10) . .
O11 Mn1 N41 89.76(9) . .
N11 Mn1 N41 91.85(10) . .
N12 Mn1 N41 95.65(11) . .
O12 Mn1 O401 87.61(9) . .
O11 Mn1 O401 85.65(9) . .
N11 Mn1 O401 87.95(10) . .
N12 Mn1 O401 88.87(10) . .
N41 Mn1 O401 175.41(10) . .
O12 Mn1 Cr1 98.85(7) . .
O11 Mn1 Cr1 78.53(6) . .
N11 Mn1 Cr1 86.73(7) . .
N12 Mn1 Cr1 106.07(8) . .
N41 Mn1 Cr1 12.30(7) . .
O401 Mn1 Cr1 163.36(7) . .
O12 Mn1 Mn1 88.45(7) . 2
O11 Mn1 Mn1 31.10(6) . 2
N11 Mn1 Mn1 97.84(7) . 2
N12 Mn1 Mn1 155.45(8) . 2
N41 Mn1 Mn1 59.81(7) . 2
O401 Mn1 Mn1 115.67(7) . 2
Cr1 Mn1 Mn1 49.728(4) . 2
C41 Cr1 C41 88.24(11) 11_557 .
C41 Cr1 C41 91.76(11) 11_557 12_557
C41 Cr1 C41 88.24(11) . 12_557
C41 Cr1 C41 91.76(11) 11_557 10_557
C41 Cr1 C41 180.00(12) . 10_557
C41 Cr1 C41 91.76(11) 12_557 10_557
C41 Cr1 C41 88.24(11) 11_557 3
C41 Cr1 C41 91.76(11) . 3
C41 Cr1 C41 179.993(1) 12_557 3
C41 Cr1 C41 88.24(11) 10_557 3
C41 Cr1 C41 180.00(13) 11_557 2
C41 Cr1 C41 91.76(11) . 2
C41 Cr1 C41 88.24(11) 12_557 2
C41 Cr1 C41 88.24(11) 10_557 2
C41 Cr1 C41 91.76(11) 3 2
C41 Cr1 Mn1 93.87(8) 11_557 .
C41 Cr1 Mn1 7.72(8) . .
C41 Cr1 Mn1 93.33(8) 12_557 .
C41 Cr1 Mn1 172.28(8) 10_557 .
C41 Cr1 Mn1 86.66(8) 3 .
C41 Cr1 Mn1 86.13(8) 2 .
C1 O11 Mn1 124.41(18) . .
C101 O12 Mn1 130.7(2) . .
C11 N11 C13 121.7(3) . .
C11 N11 Mn1 126.4(2) . .
C13 N11 Mn1 110.93(19) . .
C17 N12 C14 120.7(3) . .
C17 N12 Mn1 124.5(2) . .
C14 N12 Mn1 114.60(19) . .
O11 C1 C2 121.8(3) . .
O11 C1 C2 117.6(2) . 2
C2 C1 C2 120.6(3) . 2
C1 C2 C1 119.2(3) . 3
C1 C2 C11 121.6(3) . .
C1 C2 C11 119.2(3) 3 .
N11 C11 C2 120.8(3) . .
N11 C11 C12 118.8(3) . .
C2 C11 C12 120.2(3) . .
C11 C12 H12B 109.5 . .
C11 C12 H12A 109.5 . .
H12B C12 H12A 109.5 . .
C11 C12 H12C 109.5 . .
H12B C12 H12C 109.5 . .
H12A C12 H12C 109.5 . .
N11 C13 C14 109.1(3) . .
N11 C13 H13A 109.9 . .
C14 C13 H13A 109.9 . .
N11 C13 H13B 109.9 . .
C14 C13 H13B 109.9 . .
H13A C13 H13B 108.3 . .
N12 C14 C13 105.2(3) . .
N12 C14 C15 107.7(3) . .
C13 C14 C15 111.0(3) . .
N12 C14 C16 112.9(3) . .
C13 C14 C16 108.7(3) . .
C15 C14 C16 111.1(3) . .
C14 C15 H15A 109.5 . .
C14 C15 H15C 109.5 . .
H15A C15 H15C 109.5 . .
C14 C15 H15B 109.5 . .
H15A C15 H15B 109.5 . .
H15C C15 H15B 109.5 . .
C14 C16 H16A 109.5 . .
C14 C16 H16B 109.5 . .
H16A C16 H16B 109.5 . .
C14 C16 H16C 109.5 . .
H16A C16 H16C 109.5 . .
H16B C16 H16C 109.5 . .
N12 C17 C102 127.2(3) . .
N12 C17 H17 116.4 . .
C102 C17 H17 116.4 . .
N41 C41 Cr1 178.3(3) . .
C41 N41 Mn1 158.3(2) . .
O12 C101 C102 122.1(3) . .
O12 C101 C106 119.4(3) . .
C102 C101 C106 118.5(3) . .
C103 C102 C101 120.0(3) . .
C103 C102 C17 117.1(3) . .
C101 C102 C17 122.9(3) . .
C104 C103 C102 122.6(3) . .
C104 C103 H10 118.7 . .
C102 C103 H10 118.7 . .
C103 C104 C105 116.4(3) . .
C103 C104 C110 121.5(3) . .
C105 C104 C110 122.0(3) . .
C106 C105 C104 124.5(3) . .
C106 C105 H10A 117.7 . .
C104 C105 H10A 117.7 . .
C105 C106 C101 118.0(3) . .
C105 C106 C120 121.4(3) . .
C101 C106 C120 120.7(3) . .
C113 C110 C112 110.3(4) . .
C113 C110 C104 110.4(3) . .
C112 C110 C104 108.2(3) . .
C113 C110 C111 107.0(3) . .
C112 C110 C111 108.3(4) . .
C104 C110 C111 112.6(3) . .
C110 C111 H11B 109.5 . .
C110 C111 H11A 109.5 . .
H11B C111 H11A 109.5 . .
C110 C111 H11C 109.5 . .
H11B C111 H11C 109.5 . .
H11A C111 H11C 109.5 . .
C110 C112 H11D 109.5 . .
C110 C112 H11E 109.5 . .
H11D C112 H11E 109.5 . .
C110 C112 H11F 109.5 . .
H11D C112 H11F 109.5 . .
H11E C112 H11F 109.5 . .
C110 C113 H11H 109.5 . .
C110 C113 H11I 109.5 . .
H11H C113 H11I 109.5 . .
C110 C113 H11G 109.5 . .
H11H C113 H11G 109.5 . .
H11I C113 H11G 109.5 . .
C121 C120 C123 107.5(4) . .
C121 C120 C122 106.9(3) . .
C123 C120 C122 108.8(3) . .
C121 C120 C106 112.5(3) . .
C123 C120 C106 109.6(3) . .
C122 C120 C106 111.4(3) . .
C120 C121 H12F 109.5 . .
C120 C121 H12D 109.5 . .
H12F C121 H12D 109.5 . .
C120 C121 H12E 109.5 . .
H12F C121 H12E 109.5 . .
H12D C121 H12E 109.5 . .
C120 C122 H12I 109.5 . .
C120 C122 H12G 109.5 . .
H12I C122 H12G 109.5 . .
C120 C122 H12H 109.5 . .
H12I C122 H12H 109.5 . .
H12G C122 H12H 109.5 . .
C120 C123 H12J 109.5 . .
C120 C123 H12L 109.5 . .
H12J C123 H12L 109.5 . .
C120 C123 H12K 109.5 . .
H12J C123 H12K 109.5 . .
H12L C123 H12K 109.5 . .
C401 O401 Mn1 122.0(2) . .
C401 O401 H40G 110(4) . .
Mn1 O401 H40G 124(4) . .
O401 C401 H40D 109.5 . .
O401 C401 H40F 109.5 . .
H40D C401 H40F 109.5 . .
O401 C401 H40E 109.5 . .
H40D C401 H40E 109.5 . .
H40F C401 H40E 109.5 . .
O22 Mn2 O21 95.73(9) . .
O22 Mn2 N22 91.67(11) . .
O21 Mn2 N22 169.05(11) . .
O22 Mn2 N21 171.78(11) . .
O21 Mn2 N21 88.57(10) . .
N22 Mn2 N21 83.14(11) . .
O22 Mn2 N43 94.44(10) . .
O21 Mn2 N43 90.48(10) . .
N22 Mn2 N43 96.99(12) . .
N21 Mn2 N43 92.52(11) . .
O22 Mn2 O42B 91.75(18) . .
O21 Mn2 O42B 89.80(18) . .
N22 Mn2 O42B 81.90(19) . .
N21 Mn2 O42B 81.24(18) . .
N43 Mn2 O42B 173.75(18) . .
O22 Mn2 O402 85.39(16) . .
O21 Mn2 O402 83.00(16) . .
N22 Mn2 O402 89.59(17) . .
N21 Mn2 O402 88.20(17) . .
N43 Mn2 O402 173.42(17) . .
O42B Mn2 O402 9.8(2) . .
O22 Mn2 Cr2 101.10(7) . .
O21 Mn2 Cr2 80.54(6) . .
N22 Mn2 Cr2 105.96(9) . .
N21 Mn2 Cr2 86.49(8) . .
N43 Mn2 Cr2 11.51(7) . .
O42B Mn2 Cr2 164.59(16) . .
O402 Mn2 Cr2 162.82(14) . .
O22 Mn2 Mn2 89.44(7) . 2
O21 Mn2 Mn2 32.88(6) . 2
N22 Mn2 Mn2 155.73(9) . 2
N21 Mn2 Mn2 97.92(8) . 2
N43 Mn2 Mn2 58.76(8) . 2
O42B Mn2 Mn2 122.30(17) . 2
O402 Mn2 Mn2 114.66(15) . 2
Cr2 Mn2 Mn2 50.194(4) . 2
C43 Cr2 C43 90.94(12) 3 .
C43 Cr2 C43 89.06(12) 3 11_556
C43 Cr2 C43 89.06(12) . 11_556
C43 Cr2 C43 90.94(12) 3 2
C43 Cr2 C43 90.95(12) . 2
C43 Cr2 C43 179.993(1) 11_556 2
C43 Cr2 C43 89.06(12) 3 10_556
C43 Cr2 C43 179.997(1) . 10_556
C43 Cr2 C43 90.94(12) 11_556 10_556
C43 Cr2 C43 89.06(12) 2 10_556
C43 Cr2 C43 179.995(1) 3 12_556
C43 Cr2 C43 89.06(12) . 12_556
C43 Cr2 C43 90.94(12) 11_556 12_556
C43 Cr2 C43 89.06(12) 2 12_556
C43 Cr2 C43 90.94(12) 10_556 12_556
C43 Cr2 Mn2 85.10(9) 3 .
C43 Cr2 Mn2 7.76(9) . .
C43 Cr2 Mn2 94.06(9) 11_556 .
C43 Cr2 Mn2 85.94(9) 2 .
C43 Cr2 Mn2 172.24(9) 10_556 .
C43 Cr2 Mn2 94.91(9) 12_556 .
C3 O21 Mn2 124.32(19) . .
C201 O22 Mn2 130.8(2) . .
C27 N22 C24 120.2(3) . .
C27 N22 Mn2 124.8(2) . .
C24 N22 Mn2 115.0(2) . .
C21 N21 C23 121.2(3) . .
C21 N21 Mn2 126.7(2) . .
C23 N21 Mn2 110.8(2) . .
O21 C3 C4 121.5(3) . .
O21 C3 C4 118.0(3) . 2
C4 C3 C4 120.5(3) . 2
C3 C4 C3 119.4(3) . 3
C3 C4 C21 121.4(3) . .
C3 C4 C21 119.2(3) 3 .
N21 C21 C4 120.5(3) . .
N21 C21 C22 119.3(3) . .
C4 C21 C22 120.1(3) . .
C21 C22 H22C 109.5 . .
C21 C22 H22A 109.5 . .
H22C C22 H22A 109.5 . .
C21 C22 H22B 109.5 . .
H22C C22 H22B 109.5 . .
H22A C22 H22B 109.5 . .
N21 C23 C24 109.5(3) . .
N21 C23 H23A 109.8 . .
C24 C23 H23A 109.8 . .
N21 C23 H23B 109.8 . .
C24 C23 H23B 109.8 . .
H23A C23 H23B 108.2 . .
N22 C24 C25 107.4(3) . .
N22 C24 C23 106.4(3) . .
C25 C24 C23 110.3(3) . .
N22 C24 C26 111.9(3) . .
C25 C24 C26 112.9(4) . .
C23 C24 C26 107.7(4) . .
C24 C25 H25B 109.5 . .
C24 C25 H25C 109.5 . .
H25B C25 H25C 109.5 . .
C24 C25 H25A 109.5 . .
H25B C25 H25A 109.5 . .
H25C C25 H25A 109.5 . .
C24 C26 H26C 109.5 . .
C24 C26 H26A 109.5 . .
H26C C26 H26A 109.5 . .
C24 C26 H26B 109.5 . .
H26C C26 H26B 109.5 . .
H26A C26 H26B 109.5 . .
N22 C27 C202 126.8(3) . .
N22 C27 H27 116.6 . .
C202 C27 H27 116.6 . .
N43 C43 Cr2 179.7(4) . .
C43 N43 Mn2 160.6(3) . .
O22 C201 C202 122.1(3) . .
O22 C201 C206 119.6(3) . .
C202 C201 C206 118.3(3) . .
C203 C202 C201 120.9(3) . .
C203 C202 C27 116.1(3) . .
C201 C202 C27 123.0(3) . .
C204 C203 C202 121.6(3) . .
C204 C203 H20 119.2 . .
C202 C203 H20 119.2 . .
C203 C204 C205 116.5(3) . .
C203 C204 C210 122.7(3) . .
C205 C204 C210 120.8(3) . .
C206 C205 C204 125.0(3) . .
C206 C205 H20A 117.5 . .
C204 C205 H20A 117.5 . .
C205 C206 C201 117.8(3) . .
C205 C206 C220 122.0(3) . .
C201 C206 C220 120.1(3) . .
C212 C210 C211 111.1(4) . .
C212 C210 C204 109.5(3) . .
C211 C210 C204 110.5(3) . .
C212 C210 C213 107.4(4) . .
C211 C210 C213 106.4(3) . .
C204 C210 C213 111.9(3) . .
C210 C211 H21B 109.5 . .
C210 C211 H21C 109.5 . .
H21B C211 H21C 109.5 . .
C210 C211 H21A 109.5 . .
H21B C211 H21A 109.5 . .
H21C C211 H21A 109.5 . .
C210 C212 H21F 109.5 . .
C210 C212 H21E 109.5 . .
H21F C212 H21E 109.5 . .
C210 C212 H21D 109.5 . .
H21F C212 H21D 109.5 . .
H21E C212 H21D 109.5 . .
C210 C213 H21I 109.5 . .
C210 C213 H21H 109.5 . .
H21I C213 H21H 109.5 . .
C210 C213 H21G 109.5 . .
H21I C213 H21G 109.5 . .
H21H C213 H21G 109.5 . .
C223 C220 C222 106.7(4) . .
C223 C220 C206 111.5(3) . .
C222 C220 C206 110.5(3) . .
C223 C220 C221 108.3(4) . .
C222 C220 C221 110.1(3) . .
C206 C220 C221 109.7(3) . .
C220 C221 H22F 109.5 . .
C220 C221 H22D 109.5 . .
H22F C221 H22D 109.5 . .
C220 C221 H22E 109.5 . .
H22F C221 H22E 109.5 . .
H22D C221 H22E 109.5 . .
C220 C222 H22I 109.5 . .
C220 C222 H22H 109.5 . .
H22I C222 H22H 109.5 . .
C220 C222 H22G 109.5 . .
H22I C222 H22G 109.5 . .
H22H C222 H22G 109.5 . .
C220 C223 H22L 109.5 . .
C220 C223 H22K 109.5 . .
H22L C223 H22K 109.5 . .
C220 C223 H22J 109.5 . .
H22L C223 H22J 109.5 . .
H22K C223 H22J 109.5 . .
C402 O402 Mn2 128.0(7) . .
O42B C42B H42A 109.5 . .
O42B C42B H42B 109.5 . .
H42A C42B H42B 109.5 . .
O42B C42B H42C 109.5 . .
H42A C42B H42C 109.5 . .
H42B C42B H42C 109.5 . .
C42B O42B Mn2 130.5(6) . .
C21L C20L H20C 109.5 . .
C21L C20L H20B 109.5 . .
H20C C20L H20B 109.5 . .
C21L C20L H20D 109.5 . .
H20C C20L H20D 109.5 . .
H20B C20L H20D 109.5 . .
O21L C21L C20L 110.7(5) . .
O21L C21L C22L 109.4(4) . .
C20L C21L C22L 110.3(5) . .
O21L C21L H21 108.8 . .
C20L C21L H21 108.8 . .
C22L C21L H21 108.8 . .
O23L C22L O22L 126.5(4) . .
O23L C22L C21L 119.2(5) . .
O22L C22L C21L 114.2(5) . .
C21L O21L H21J 109.5 . .
C1M O1M H1M 99(4) . .
O1M C1M H1MC 109.5 . .
O1M C1M H1MB 109.5 . .
H1MC C1M H1MB 109.5 . .
O1M C1M H1MA 109.5 . .
H1MC C1M H1MA 109.5 . .
H1MB C1M H1MA 109.5 . .
O2MB C2MB H2MD 109.5 . .
O2MB C2MB H2ME 109.5 . .
H2MD C2MB H2ME 109.5 . .
O2MB C2MB H2MF 109.5 . .
H2MD C2MB H2MF 109.5 . .
H2ME C2MB H2MF 109.5 . .
O3M C3M H3MA 109.5 . .
O3M C3M H3MB 109.5 . .
H3MA C3M H3MB 109.5 . .
O3M C3M H3MC 109.5 . .
H3MA C3M H3MC 109.5 . .
H3MB C3M H3MC 109.5 . .

loop_
_geom_bond_atom_site_label_1
_geom_bond_atom_site_label_2
_geom_bond_distance
_geom_bond_site_symmetry_2
Mn1 O12 1.879(2) .
Mn1 O11 1.895(2) .
Mn1 N11 1.977(3) .
Mn1 N12 1.984(3) .
Mn1 N41 2.185(3) .
Mn1 O401 2.291(2) .
Mn1 Cr1 5.3110(4) .
Mn1 Mn1 6.8663(7) 2
Cr1 C41 2.058(3) 11_557
Cr1 C41 2.058(3) .
Cr1 C41 2.058(3) 12_557
Cr1 C41 2.058(3) 10_557
Cr1 C41 2.058(3) 3
Cr1 C41 2.058(3) 2
O11 C1 1.315(3) .
O12 C101 1.322(4) .
N11 C11 1.302(4) .
N11 C13 1.471(4) .
N12 C17 1.287(4) .
N12 C14 1.501(4) .
C1 C2 1.413(4) .
C1 C2 1.431(4) 2
C2 C1 1.431(4) 3
C2 C11 1.456(4) .
C11 C12 1.508(4) .
C12 H12B 0.9800 .
C12 H12A 0.9800 .
C12 H12C 0.9800 .
C13 C14 1.525(5) .
C13 H13A 0.9900 .
C13 H13B 0.9900 .
C14 C15 1.527(6) .
C14 C16 1.536(5) .
C15 H15A 0.9800 .
C15 H15C 0.9800 .
C15 H15B 0.9800 .
C16 H16A 0.9800 .
C16 H16B 0.9800 .
C16 H16C 0.9800 .
C17 C102 1.433(5) .
C17 H17 0.9500 .
C41 N41 1.152(4) .
C101 C102 1.422(5) .
C101 C106 1.422(5) .
C102 C103 1.413(4) .
C103 C104 1.365(5) .
C103 H10 0.9500 .
C104 C105 1.408(5) .
C104 C110 1.534(5) .
C105 C106 1.394(5) .
C105 H10A 0.9500 .
C106 C120 1.539(5) .
C110 C113 1.523(6) .
C110 C112 1.529(6) .
C110 C111 1.536(6) .
C111 H11B 0.9800 .
C111 H11A 0.9800 .
C111 H11C 0.9800 .
C112 H11D 0.9800 .
C112 H11E 0.9800 .
C112 H11F 0.9800 .
C113 H11H 0.9800 .
C113 H11I 0.9800 .
C113 H11G 0.9800 .
C120 C121 1.529(5) .
C120 C123 1.536(6) .
C120 C122 1.537(5) .
C121 H12F 0.9800 .
C121 H12D 0.9800 .
C121 H12E 0.9800 .
C122 H12I 0.9800 .
C122 H12G 0.9800 .
C122 H12H 0.9800 .
C123 H12J 0.9800 .
C123 H12L 0.9800 .
C123 H12K 0.9800 .
O401 C401 1.420(5) .
O401 H40G 0.77(5) .
C401 H40D 0.9800 .
C401 H40F 0.9800 .
C401 H40E 0.9800 .
Mn2 O22 1.887(2) .
Mn2 O21 1.890(2) .
Mn2 N22 1.978(3) .
Mn2 N21 1.982(3) .
Mn2 N43 2.195(3) .
Mn2 O42B 2.307(6) .
Mn2 O402 2.369(6) .
Mn2 Cr2 5.3389(5) .
Mn2 Mn2 6.8359(8) 2
Cr2 C43 2.066(4) 3
Cr2 C43 2.066(4) .
Cr2 C43 2.066(4) 11_556
Cr2 C43 2.066(4) 2
Cr2 C43 2.066(4) 10_556
Cr2 C43 2.066(4) 12_556
O21 C3 1.307(4) .
O22 C201 1.320(4) .
N22 C27 1.292(4) .
N22 C24 1.495(5) .
N21 C21 1.301(4) .
N21 C23 1.476(4) .
C3 C4 1.414(4) .
C3 C4 1.428(4) 2
C4 C3 1.428(4) 3
C4 C21 1.463(4) .
C21 C22 1.512(4) .
C22 H22C 0.9800 .
C22 H22A 0.9800 .
C22 H22B 0.9800 .
C23 C24 1.525(5) .
C23 H23A 0.9900 .
C23 H23B 0.9900 .
C24 C25 1.519(7) .
C24 C26 1.537(6) .
C25 H25B 0.9800 .
C25 H25C 0.9800 .
C25 H25A 0.9800 .
C26 H26C 0.9800 .
C26 H26A 0.9800 .
C26 H26B 0.9800 .
C27 C202 1.436(5) .
C27 H27 0.9500 .
C43 N43 1.152(4) .
C201 C202 1.413(5) .
C201 C206 1.424(5) .
C202 C203 1.411(5) .
C203 C204 1.377(5) .
C203 H20 0.9500 .
C204 C205 1.404(5) .
C204 C210 1.538(4) .
C205 C206 1.387(5) .
C205 H20A 0.9500 .
C206 C220 1.538(5) .
C210 C212 1.508(5) .
C210 C211 1.524(6) .
C210 C213 1.540(6) .
C211 H21B 0.9800 .
C211 H21C 0.9800 .
C211 H21A 0.9800 .
C212 H21F 0.9800 .
C212 H21E 0.9800 .
C212 H21D 0.9800 .
C213 H21I 0.9800 .
C213 H21H 0.9800 .
C213 H21G 0.9800 .
C220 C223 1.531(5) .
C220 C222 1.535(5) .
C220 C221 1.540(6) .
C221 H22F 0.9800 .
C221 H22D 0.9800 .
C221 H22E 0.9800 .
C222 H22I 0.9800 .
C222 H22H 0.9800 .
C222 H22G 0.9800 .
C223 H22L 0.9800 .
C223 H22K 0.9800 .
C223 H22J 0.9800 .
O402 C402 1.323(14) .
C402 H40A 0.9800 .
C402 H40B 0.9800 .
C402 H40C 0.9800 .
C42B O42B 1.362(11) .
C42B H42A 0.9800 .
C42B H42B 0.9800 .
C42B H42C 0.9800 .
C20L C21L 1.512(8) .
C20L H20C 0.9800 .
C20L H20B 0.9800 .
C20L H20D 0.9800 .
C21L O21L 1.413(6) .
C21L C22L 1.515(6) .
C21L H21 1.0000 .
C22L O23L 1.264(6) .
C22L O22L 1.268(6) .
O21L H21J 0.8400 .
O1M C1M 1.418(4) .
O1M H1M 0.88(7) .
C1M H1MC 0.9800 .
C1M H1MB 0.9800 .
C1M H1MA 0.9800 .
O2M C2M 1.400(14) .
C2M H2MB 0.9800 .
C2M H2MC 0.9800 .
C2M H2MA 0.9800 .
O2MB C2MB 1.412(16) .
C2MB H2MD 0.9800 .
C2MB H2ME 0.9800 .
C2MB H2MF 0.9800 .
O3M C3M 1.404(6) .
C3M H3MA 0.9800 .
C3M H3MB 0.9800 .
C3M H3MC 0.9800 .
